data_4113573
loop_
_publ_author_name
'D. K. Barma'
'Abhijit Kundu'
'Hongming Zhang'
'Charles Mioskowski'
'J. R. Falck'

_publ_section_title
;
 (Z)-\a-Haloacrylates: An Exceptionally Stereoselective Preparation via
 Cr(II)-Mediated Olefination of Aldehydes with Trihaloacetates
;
_journal_name_full 'Journal of the American Chemical Society'
_journal_page_first 3218
_journal_page_last 3219
_journal_paper_doi 10.1021/ja029938d
_journal_volume 125
_journal_year 2003
_chemical_formula_sum 'C11 H9 Br O4'
_chemical_formula_weight 285.09
_chemical_name_systematic
; 
 ? 
;
_space_group_IT_number 4
_symmetry_cell_setting monoclinic
_symmetry_space_group_name_Hall 'P 2yb'
_symmetry_space_group_name_H-M 'P 1 21 1'
_atom_sites_solution_hydrogens geom
_atom_sites_solution_primary direct
_atom_sites_solution_secondary difmap
_audit_creation_method SHELXL-97
_cell_angle_alpha 90.00
_cell_angle_beta 98.977(6)
_cell_angle_gamma 90.00
_cell_formula_units_Z 2
_cell_length_a 3.9983(3)
_cell_length_b 11.1403(7)
_cell_length_c 12.1514(9)
_cell_measurement_reflns_used 32
_cell_measurement_temperature 293(2)
_cell_measurement_theta_max 15
_cell_measurement_theta_min 10
_cell_volume 534.62(7)
_computing_cell_refinement 'Bruker XSCANS'
_computing_data_collection 'Bruker XSCANS'
_computing_data_reduction 'Bruker XSCANS'
_computing_molecular_graphics 'Bruker SHELXTL'
_computing_publication_material 'Bruker SHELXTL'
_computing_structure_refinement 'SHELXL-97 (Sheldrick, 1997)'
_computing_structure_solution 'SHELXS-97 (Sheldrick, 1990)'
_diffrn_ambient_temperature 293(2)
_diffrn_measured_fraction_theta_full 0.987
_diffrn_measured_fraction_theta_max 0.987
_diffrn_measurement_device_type 'Bruker P4'
_diffrn_measurement_method '\w scans'
_diffrn_radiation_monochromator graphite
_diffrn_radiation_source 'fine-focus sealed tube'
_diffrn_radiation_type MoK\a
_diffrn_radiation_wavelength 0.71073
_diffrn_reflns_av_R_equivalents 0.333
_diffrn_reflns_av_sigmaI/netI 0.339
_diffrn_reflns_limit_h_max 4
_diffrn_reflns_limit_h_min -1
_diffrn_reflns_limit_k_max 13
_diffrn_reflns_limit_k_min -1
_diffrn_reflns_limit_l_max 14
_diffrn_reflns_limit_l_min -14
_diffrn_reflns_number 1561
_diffrn_reflns_theta_full 25.01
_diffrn_reflns_theta_max 25.01
_diffrn_reflns_theta_min 2.49
_diffrn_standards_decay_% 2.70
_diffrn_standards_interval_count 147
_diffrn_standards_number 3
_exptl_absorpt_coefficient_mu 3.839
_exptl_absorpt_correction_T_max 1.000
_exptl_absorpt_correction_T_min 0.010
_exptl_absorpt_correction_type '\y scan'
_exptl_crystal_colour colorless
_exptl_crystal_density_diffrn 1.771
_exptl_crystal_description plates
_exptl_crystal_F_000 284
_exptl_crystal_size_max 0.30
_exptl_crystal_size_mid 0.20
_exptl_crystal_size_min 0.10
_refine_diff_density_max 0.44
_refine_diff_density_min -0.74
_refine_diff_density_rms 0.09
_refine_ls_abs_structure_details 'Flack H D (1983), Acta Cryst. A39, 876-881'
_refine_ls_abs_structure_Flack -0.02(3)
_refine_ls_extinction_method none
_refine_ls_goodness_of_fit_ref 1.02
_refine_ls_hydrogen_treatment mixed
_refine_ls_matrix_type full
_refine_ls_number_parameters 146
_refine_ls_number_reflns 1086
_refine_ls_number_restraints 1
_refine_ls_restrained_S_all 1.02
_refine_ls_R_factor_all 0.050
_refine_ls_R_factor_gt 0.038
_refine_ls_shift/su_max 0.00
_refine_ls_shift/su_mean 0.00
_refine_ls_structure_factor_coef Fsqd
_refine_ls_weighting_details 'w=1/[\s^2^(Fo^2^)+(0.0619P)^2^+0.0000P] where P=(Fo^2^+2Fc^2^)/3'
_refine_ls_weighting_scheme calc
_refine_ls_wR_factor_gt 0.087
_refine_ls_wR_factor_ref 0.091
_reflns_number_gt 920
_reflns_number_total 1086
_reflns_threshold_expression >2sigma(I)
_cod_data_source_file ja029938d_1.cif
_cod_data_source_block sw-akbr
_cod_depositor_comments
;
The following automatic conversions were performed:

'_refine_ls_weighting_scheme' value 'calc
w=1/[\s^2^(Fo^2^)+(0.0619P)^2^+0.0000P] where P=(Fo^2^+2Fc^2^)/3' was
changed to 'calc'. New tag '_refine_ls_weighting_details' was
created. The value of the new tag was set to
'w=1/[\s^2^(Fo^2^)+(0.0619P)^2^+0.0000P] where P=(Fo^2^+2Fc^2^)/3'.

Automatic conversion script
Id: cif_fix_values 3143 2015-03-26 13:38:13Z robertas 
;
_cod_database_code 4113573

loop_
_symmetry_equiv_pos_as_xyz
'x, y, z'
'-x, y+1/2, -z'

loop_
_atom_site_label
_atom_site_type_symbol
_atom_site_fract_x
_atom_site_fract_y
_atom_site_fract_z
_atom_site_U_iso_or_equiv
_atom_site_adp_type
_atom_site_occupancy
_atom_site_calc_flag
_atom_site_refinement_flags
Br Br 0.23621(15) 0.20062(17) 0.24556(5) 0.0425(2) Uani 1 d .
C1 C 0.889(2) 0.2631(9) 0.7826(6) 0.059(2) Uani 1 d .
H1A H 0.7359 0.2791 0.8354 0.071 Uiso 1 calc R
H1B H 1.0517 0.2031 0.8146 0.071 Uiso 1 calc R
O2 O 1.0603(16) 0.3704(5) 0.7607(4) 0.0601(16) Uani 1 d .
C3 C 1.0495(19) 0.4894(7) 0.5904(5) 0.0435(17) Uani 1 d .
H3 H 1.1923 0.5496 0.6233 0.052 Uiso 1 calc R
C4 C 0.9122(17) 0.4918(7) 0.4781(5) 0.0389(15) Uani 1 d .
H4 H 0.9641 0.5566 0.4356 0.047 Uiso 1 calc R
C5 C 0.7016(16) 0.4027(6) 0.4260(5) 0.0306(13) Uani 1 d .
C6 C 0.6180(17) 0.3041(6) 0.4901(5) 0.0356(14) Uani 1 d .
H6 H 0.4777 0.2427 0.4582 0.043 Uiso 1 calc R
O7 O 0.7010(14) 0.2192(5) 0.6793(3) 0.0563(14) Uani 1 d .
C8 C 0.9628(17) 0.3939(6) 0.6492(5) 0.0386(16) Uani 1 d .
C9 C 0.7520(18) 0.3030(6) 0.6007(5) 0.0379(15) Uani 1 d .
C10 C 0.5772(17) 0.4213(5) 0.3073(5) 0.0357(15) Uani 1 d .
H10 H 0.6314 0.4967 0.2824 0.043 Uiso 1 calc R
C11 C 0.4052(15) 0.3550(6) 0.2276(5) 0.0325(14) Uani 1 d .
C12 C 0.312(2) 0.3984(7) 0.1098(6) 0.0441(17) Uani 1 d .
O13 O 0.1656(19) 0.3414(6) 0.0347(4) 0.078(2) Uani 1 d .
O14 O 0.4350(16) 0.5093(5) 0.0985(4) 0.0595(16) Uani 1 d .
C15 C 0.376(3) 0.5594(9) -0.0133(6) 0.073(3) Uani 1 d .
H15A H 0.4698 0.6387 -0.0121 0.109 Uiso 1 calc R
H15B H 0.1365 0.5631 -0.0393 0.109 Uiso 1 calc R
H15C H 0.4815 0.5094 -0.0622 0.109 Uiso 1 calc R

loop_
_atom_site_aniso_label
_atom_site_aniso_U_11
_atom_site_aniso_U_22
_atom_site_aniso_U_33
_atom_site_aniso_U_23
_atom_site_aniso_U_13
_atom_site_aniso_U_12
Br 0.0496(4) 0.0343(3) 0.0406(3) -0.0003(4) -0.0024(2) -0.0070(4)
C1 0.080(6) 0.060(5) 0.033(3) 0.005(4) -0.004(4) -0.001(5)
O2 0.081(4) 0.061(4) 0.033(2) -0.006(2) -0.008(2) -0.010(3)
C3 0.044(4) 0.039(4) 0.044(4) -0.016(4) -0.002(3) -0.001(4)
C4 0.045(4) 0.031(3) 0.041(3) 0.002(3) 0.009(3) -0.003(3)
C5 0.032(3) 0.027(3) 0.032(3) -0.002(3) 0.006(3) 0.003(3)
C6 0.043(4) 0.030(3) 0.033(3) -0.004(3) 0.003(3) -0.006(3)
O7 0.091(3) 0.043(3) 0.031(2) 0.006(3) -0.003(2) -0.010(3)
C8 0.040(4) 0.041(4) 0.032(3) -0.005(3) -0.003(3) 0.004(3)
C9 0.055(4) 0.030(3) 0.030(3) 0.001(3) 0.007(3) 0.004(3)
C10 0.047(4) 0.023(3) 0.037(3) 0.003(3) 0.007(3) 0.004(3)
C11 0.028(3) 0.032(3) 0.038(3) -0.002(3) 0.008(3) -0.002(3)
C12 0.055(5) 0.037(4) 0.039(3) 0.004(3) 0.000(3) 0.004(4)
O13 0.118(6) 0.063(4) 0.044(3) 0.008(3) -0.021(3) -0.029(4)
O14 0.093(4) 0.049(4) 0.034(2) 0.009(2) 0.001(3) -0.014(3)
C15 0.122(9) 0.052(5) 0.041(4) 0.021(4) 0.003(5) -0.002(6)

loop_
_atom_type_symbol
_atom_type_description
_atom_type_scat_dispersion_real
_atom_type_scat_dispersion_imag
_atom_type_scat_source
C C 0.0033 0.0016 'International Tables Vol C Tables 4.2.6.8 and 6.1.1.4'
H H 0.0000 0.0000 'International Tables Vol C Tables 4.2.6.8 and 6.1.1.4'
O O 0.0106 0.0060 'International Tables Vol C Tables 4.2.6.8 and 6.1.1.4'
Br Br -0.2901 2.4595 'International Tables Vol C Tables 4.2.6.8 and 6.1.1.4'

loop_
_geom_angle_atom_site_label_1
_geom_angle_atom_site_label_2
_geom_angle_atom_site_label_3
_geom_angle
_geom_angle_publ_flag
O2 C1 O7 108.8(6) ?
C8 O2 C1 105.9(6) ?
C8 C3 C4 116.0(7) ?
C3 C4 C5 123.5(7) ?
C4 C5 C6 118.8(5) ?
C4 C5 C10 115.9(6) ?
C6 C5 C10 125.3(6) ?
C9 C6 C5 117.2(6) ?
C9 O7 C1 105.1(6) ?
C3 C8 O2 127.8(6) ?
C3 C8 C9 122.4(6) ?
O2 C8 C9 109.8(6) ?
C6 C9 O7 127.7(6) ?
C6 C9 C8 122.0(6) ?
O7 C9 C8 110.3(6) ?
C11 C10 C5 134.4(6) ?
C10 C11 C12 122.8(6) y
C10 C11 Br 125.7(5) y
C12 C11 Br 111.5(5) y
O13 C12 O14 123.8(6) ?
O13 C12 C11 125.4(7) ?
O14 C12 C11 110.7(6) ?
C12 O14 C15 116.1(6) ?

loop_
_geom_bond_atom_site_label_1
_geom_bond_atom_site_label_2
_geom_bond_distance
_geom_bond_publ_flag
Br C11 1.873(7) y
C1 O2 1.424(11) y
C1 O7 1.444(9) y
O2 C8 1.375(7) y
C3 C8 1.356(10) y
C3 C4 1.389(8) y
C4 C5 1.389(9) y
C5 C6 1.416(9) y
C5 C10 1.465(8) y
C6 C9 1.367(9) y
O7 C9 1.373(8) y
C8 C9 1.389(10) y
C10 C11 1.322(8) y
C11 C12 1.501(8) y
C12 O13 1.189(8) y
C12 O14 1.345(10) y
O14 C15 1.453(8) y

loop_
_cod_related_entry_id
_cod_related_entry_database
_cod_related_entry_code
1 ChemSpider 19816516
